data_4086842
loop_
_publ_author_name
'Baillie, Rhett A.'
'Patrick, Brian O.'
'Legzdins, Peter'
'Rosenfeld, Devon C.'

_publ_section_title
;
 Functionalization of Methane Initiated by
 Cp*W(NO)(CH2CMe3)(\h3-CH2CHCMe2)
;
_journal_name_full Organometallics
_journal_paper_doi 10.1021/acs.organomet.6b00738
_journal_year 2016
_chemical_formula_moiety 'C17 H27 N O2 W'
_chemical_formula_sum 'C17 H27 N O2 W'
_chemical_formula_weight 461.24
_space_group_crystal_system monoclinic
_space_group_IT_number 14
_space_group_name_Hall '-P 2ybc'
_space_group_name_H-M_alt 'P 1 21/c 1'
_symmetry_space_group_name_Hall '-P 2ybc'
_symmetry_space_group_name_H-M 'P 1 21/c 1'
_atom_sites_solution_hydrogens mixed
_atom_sites_solution_primary direct
_audit_creation_date 2016-10-31
_audit_creation_method
;
Olex2 1.2
(compiled 2016.09.09 svn.r3337 for OlexSys, GUI svn.r5227)
;
_cell_angle_alpha 90
_cell_angle_beta 114.412(2)
_cell_angle_gamma 90
_cell_formula_units_Z 8
_cell_length_a 16.0573(19)
_cell_length_b 14.9969(17)
_cell_length_c 15.4854(18)
_cell_measurement_reflns_used 9944
_cell_measurement_temperature 90(2)
_cell_measurement_theta_max 26.464
_cell_measurement_theta_min 2.747
_cell_volume 3395.6(7)
_computing_cell_refinement 'SAINT v7.68A (Bruker, 2009)'
_computing_data_reduction 'SAINT v7.68A (Bruker, 2009)'
_computing_molecular_graphics 'Olex2 (Dolomanov et al., 2009)'
_computing_publication_material 'Olex2 (Dolomanov et al., 2009)'
_computing_structure_refinement 'XL (Sheldrick, 2008)'
_computing_structure_solution 'SIR2004 (Burla et al., 2007)'
_diffrn_ambient_temperature 90(2)
_diffrn_detector 'Bruker APEX2 area detector'
_diffrn_detector_area_resol_mean 7.9
_diffrn_detector_type 'CCD area detector'
_diffrn_measured_fraction_theta_full 1.000
_diffrn_measured_fraction_theta_max 0.996
_diffrn_measurement_device 'Bruker D8 Kappa diffractometer'
_diffrn_measurement_device_type 'Bruker APEX II area detector'
_diffrn_measurement_method '\w and \f scans'
_diffrn_radiation_monochromator 'TRIUMPH curved-crystal'
_diffrn_radiation_probe x-ray
_diffrn_radiation_type MoK\a
_diffrn_radiation_wavelength 0.71073
_diffrn_reflns_av_R_equivalents 0.0579
_diffrn_reflns_av_unetI/netI 0.0410
_diffrn_reflns_Laue_measured_fraction_full 1.000
_diffrn_reflns_Laue_measured_fraction_max 0.996
_diffrn_reflns_limit_h_max 20
_diffrn_reflns_limit_h_min -20
_diffrn_reflns_limit_k_max 18
_diffrn_reflns_limit_k_min -18
_diffrn_reflns_limit_l_max 19
_diffrn_reflns_limit_l_min -19
_diffrn_reflns_number 40967
_diffrn_reflns_point_group_measured_fraction_full 1.000
_diffrn_reflns_point_group_measured_fraction_max 0.996
_diffrn_reflns_theta_full 25.000
_diffrn_reflns_theta_max 26.464
_diffrn_reflns_theta_min 1.393
_diffrn_source 'sealed X-ray tube'
_exptl_absorpt_coefficient_mu 6.808
_exptl_absorpt_correction_T_max 0.473
_exptl_absorpt_correction_T_min 0.368
_exptl_absorpt_correction_type multi-scan
_exptl_absorpt_process_details
;
SADABS-2008/1 (Bruker,2008) was used for absorption correction.
wR2(int) was 0.0771 before and 0.0531 after correction.
The Ratio of minimum to maximum transmission is 0.7788.
The \l/2 correction factor is 0.0015.
;
_exptl_crystal_colour orange
_exptl_crystal_colour_primary orange
_exptl_crystal_density_diffrn 1.804
_exptl_crystal_description irregular
_exptl_crystal_F_000 1808
_exptl_crystal_size_max 0.18
_exptl_crystal_size_mid 0.12
_exptl_crystal_size_min 0.11
_refine_diff_density_max 2.671
_refine_diff_density_min -1.095
_refine_diff_density_rms 0.176
_refine_ls_extinction_method none
_refine_ls_goodness_of_fit_ref 1.086
_refine_ls_hydrogen_treatment mixed
_refine_ls_matrix_type full
_refine_ls_number_parameters 427
_refine_ls_number_reflns 6990
_refine_ls_number_restraints 681
_refine_ls_restrained_S_all 1.052
_refine_ls_R_factor_all 0.0659
_refine_ls_R_factor_gt 0.0382
_refine_ls_shift/su_max 0.001
_refine_ls_shift/su_mean 0.000
_refine_ls_structure_factor_coef Fsqd
_refine_ls_weighting_details 'w=1/[\s^2^(Fo^2^)+(0.0302P)^2^+24.5516P] where P=(Fo^2^+2Fc^2^)/3'
_refine_ls_weighting_scheme calc
_refine_ls_wR_factor_gt 0.0814
_refine_ls_wR_factor_ref 0.0930
_reflns_Friedel_coverage 0.000
_reflns_number_gt 5020
_reflns_number_total 6990
_reflns_threshold_expression 'I > 2\s(I)'
_cod_data_source_file om6b00738_si_008.cif
_cod_data_source_block pl423b/5
_cod_database_code 4086842
_shelx_space_group_comment
;
The symmetry employed for this shelxl refinement is uniquely defined
by the following loop, which should always be used as a source of
symmetry information in preference to the above space-group names.
They are only intended as comments.
;
_olex2_refinement_description
;
1. Fixed Uiso
 At 1.5 times of:
  All C(H,H,H) groups
2. Restrained distances
 W2B-W2
 0.2 with sigma of 0.02
 O4-C33
 1.2 with sigma of 0.01
 C34-C33 \\sim C17-C16
 with sigma of 0.01
3. Uiso/Uaniso restraints and constraints
Uanis(W1) = Uanis(W1B)
Uanis(W2) = Uanis(W2B)
4. Rigid body (RIGU) restrains
 All non-hydrogen atoms
 with sigma for 1-2 distances of 0.004 and sigma for 1-3 distances of 0.004
5. Others
 Sof(W1B)=1-FVAR(1)
 Sof(W1)=FVAR(1)
 Sof(W2B)=1-FVAR(2)
 Sof(W2)=FVAR(2)
6.a Idealised Me refined as rotating group:
 C14(H14A,H14B,H14C), C23(H23A,H23B,H23C), C10(H10A,H10B,H10C), C27(H27A,H27B,
 H27C), C7(H7A,H7B,H7C), C6(H6A,H6B,H6C), C8(H8A,H8B,H8C), C32(H32A,H32B,H32C),
 C34(H34A,H34B,H34C), C25(H25A,H25B,H25C), C31(H31A,H31B,H31C), C17(H17A,H17B,
 H17C), C26(H26A,H26B,H26C), C15(H15A,H15B,H15C), C9(H9A,H9B,H9C), C24(H24A,
 H24B,H24C)
;
_shelx_shelxl_version_number 2014/7
_olex2_submission_special_instructions 'No special instructions were received'

loop_
_space_group_symop_operation_xyz
'x, y, z'
'-x, y+1/2, -z+1/2'
'-x, -y, -z'
'x, -y-1/2, z-1/2'

loop_
_atom_site_label
_atom_site_type_symbol
_atom_site_fract_x
_atom_site_fract_y
_atom_site_fract_z
_atom_site_U_iso_or_equiv
_atom_site_adp_type
_atom_site_occupancy
_atom_site_site_symmetry_order
_atom_site_calc_flag
_atom_site_refinement_flags_posn
_atom_site_refinement_flags_adp
_atom_site_refinement_flags_occupancy
_atom_site_disorder_assembly
_atom_site_disorder_group
C3 C 0.8965(5) 0.6378(5) 0.7108(5) 0.0260(14) Uani 1 1 d . U . . .
C5 C 0.9287(5) 0.6464(5) 0.5799(6) 0.0308(15) Uani 1 1 d . U . . .
C11 C 0.6840(6) 0.6639(6) 0.6338(6) 0.0333(17) Uani 1 1 d . U . . .
C20 C 0.6675(6) 0.1320(6) 0.3154(6) 0.0395(17) Uani 1 1 d . U . . .
C28 C 0.6366(7) 0.1583(6) 0.5827(6) 0.0371(18) Uani 1 1 d . U . . .
C14 C 0.5856(7) 0.7450(7) 0.3775(7) 0.052(2) Uani 1 1 d . U . . .
H14A H 0.5276 0.7744 0.3668 0.078 Uiso 1 1 calc GR . . . .
H14B H 0.5786 0.7108 0.3210 0.078 Uiso 1 1 calc GR . . . .
H14C H 0.6334 0.7901 0.3903 0.078 Uiso 1 1 calc GR . . . .
C23 C 0.5438(6) 0.2994(5) 0.3968(6) 0.039(2) Uani 1 1 d . U . . .
H23A H 0.5918 0.3434 0.4286 0.058 Uiso 1 1 calc GR . . . .
H23B H 0.5158 0.2813 0.4396 0.058 Uiso 1 1 calc GR . . . .
H23C H 0.4970 0.3257 0.3393 0.058 Uiso 1 1 calc GR . . . .
C29 C 0.7121(6) 0.2146(5) 0.6014(6) 0.0350(17) Uani 1 1 d . U . . .
C30 C 0.8015(6) 0.1864(6) 0.6379(6) 0.0379(18) Uani 1 1 d . U . . .
C18 C 0.5848(6) 0.2189(5) 0.3706(6) 0.0318(16) Uani 1 1 d . U . . .
C10 C 0.9672(6) 0.6253(7) 0.5099(7) 0.048(2) Uani 1 1 d . U . . .
H10A H 1.0339 0.6308 0.5403 0.073 Uiso 1 1 calc GR . . . .
H10B H 0.9424 0.6669 0.4565 0.073 Uiso 1 1 calc GR . . . .
H10C H 0.9506 0.5642 0.4867 0.073 Uiso 1 1 calc GR . . . .
C4 C 0.9261(5) 0.5885(5) 0.6501(5) 0.0280(15) Uani 1 1 d . U . . .
C22 C 0.5479(6) 0.1309(5) 0.3599(6) 0.0371(16) Uani 1 1 d . U . . .
C27 C 0.4650(6) 0.1018(7) 0.3731(8) 0.054(2) Uani 1 1 d . U . . .
H27A H 0.4106 0.1106 0.3139 0.080 Uiso 1 1 calc GR . . . .
H27B H 0.4594 0.1372 0.4236 0.080 Uiso 1 1 calc GR . . . .
H27C H 0.4707 0.0386 0.3905 0.080 Uiso 1 1 calc GR . . . .
C7 C 0.8639(6) 0.8063(5) 0.7277(6) 0.0344(19) Uani 1 1 d . U . . .
H7A H 0.9213 0.8339 0.7713 0.052 Uiso 1 1 calc GR . . . .
H7B H 0.8296 0.7854 0.7635 0.052 Uiso 1 1 calc GR . . . .
H7C H 0.8273 0.8503 0.6805 0.052 Uiso 1 1 calc GR . . . .
C2 C 0.8845(5) 0.7292(5) 0.6787(5) 0.0231(14) Uani 1 1 d . U . . .
C6 C 0.9057(7) 0.8167(6) 0.5471(7) 0.044(2) Uani 1 1 d . U . . .
H6A H 0.8624 0.8595 0.5531 0.067 Uiso 1 1 calc GR . . . .
H6B H 0.8881 0.8030 0.4799 0.067 Uiso 1 1 calc GR . . . .
H6C H 0.9674 0.8423 0.5741 0.067 Uiso 1 1 calc GR . . . .
C8 C 0.8931(6) 0.6057(6) 0.8012(6) 0.039(2) Uani 1 1 d . U . A 1
H8A H 0.8842 0.5409 0.7982 0.058 Uiso 1 1 calc GR . . A 1
H8B H 0.8421 0.6346 0.8095 0.058 Uiso 1 1 calc GR . . A 1
H8C H 0.9506 0.6206 0.8549 0.058 Uiso 1 1 calc GR . . A 1
C16 C 0.7585(5) 0.6407(5) 0.4144(6) 0.0319(16) Uani 1 1 d D U . . .
C19 C 0.6571(6) 0.2208(5) 0.3439(6) 0.0336(16) Uani 1 1 d . U . . .
C21 C 0.6014(6) 0.0783(5) 0.3264(6) 0.0379(17) Uani 1 1 d . U . . .
C32 C 0.8355(7) 0.1066(6) 0.7050(6) 0.049(2) Uani 1 1 d . U . . .
H32A H 0.8645 0.1278 0.7707 0.073 Uiso 1 1 calc GR . . . .
H32B H 0.8801 0.0728 0.6900 0.073 Uiso 1 1 calc GR . . . .
H32C H 0.7836 0.0680 0.6974 0.073 Uiso 1 1 calc GR . . . .
C1 C 0.9048(5) 0.7327(5) 0.5992(5) 0.0272(15) Uani 1 1 d . U . . .
C13 C 0.6118(6) 0.6835(6) 0.4606(6) 0.0368(18) Uani 1 1 d . U . . .
C34 C 0.8841(8) 0.0418(7) 0.4972(10) 0.073(3) Uani 1 1 d D U . . .
H34A H 0.9419 0.0521 0.4914 0.110 Uiso 1 1 calc GR . . . .
H34B H 0.8470 -0.0010 0.4487 0.110 Uiso 1 1 calc GR . . . .
H34C H 0.8969 0.0178 0.5603 0.110 Uiso 1 1 calc GR . . . .
C25 C 0.7277(8) 0.1053(7) 0.2688(7) 0.057(3) Uani 1 1 d . U . . .
H25A H 0.7406 0.0413 0.2782 0.085 Uiso 1 1 calc GR . . . .
H25B H 0.7852 0.1387 0.2966 0.085 Uiso 1 1 calc GR . . . .
H25C H 0.6971 0.1181 0.2008 0.085 Uiso 1 1 calc GR . . . .
C31 C 0.8750(7) 0.2531(6) 0.6498(8) 0.055(3) Uani 1 1 d . U . . .
H31A H 0.8509 0.2988 0.6004 0.082 Uiso 1 1 calc GR . . . .
H31B H 0.9268 0.2228 0.6445 0.082 Uiso 1 1 calc GR . . . .
H31C H 0.8954 0.2812 0.7123 0.082 Uiso 1 1 calc GR . . . .
C17 C 0.7467(7) 0.5555(6) 0.3602(6) 0.045(2) Uani 1 1 d D U . . .
H17A H 0.6873 0.5290 0.3489 0.068 Uiso 1 1 calc GR . . . .
H17B H 0.7956 0.5138 0.3969 0.068 Uiso 1 1 calc GR . . . .
H17C H 0.7495 0.5678 0.2993 0.068 Uiso 1 1 calc GR . . . .
C26 C 0.5844(8) -0.0187(6) 0.3001(7) 0.060(3) Uani 1 1 d . U . . .
H26A H 0.5411 -0.0240 0.2336 0.090 Uiso 1 1 calc GR . . . .
H26B H 0.5590 -0.0477 0.3406 0.090 Uiso 1 1 calc GR . . . .
H26C H 0.6422 -0.0475 0.3091 0.090 Uiso 1 1 calc GR . . . .
C12 C 0.6533(6) 0.7164(6) 0.5510(6) 0.0317(16) Uani 1 1 d . U . . .
C15 C 0.5529(6) 0.5989(6) 0.4382(7) 0.050(2) Uani 1 1 d . U . . .
H15A H 0.5677 0.5647 0.4967 0.075 Uiso 1 1 calc GR . . . .
H15B H 0.5654 0.5625 0.3924 0.075 Uiso 1 1 calc GR . . . .
H15C H 0.4881 0.6155 0.4114 0.075 Uiso 1 1 calc GR . . . .
C9 C 0.9523(6) 0.4921(6) 0.6607(7) 0.047(2) Uani 1 1 d . U . . .
H9A H 0.9241 0.4626 0.5988 0.071 Uiso 1 1 calc GR . . . .
H9B H 0.9309 0.4637 0.7048 0.071 Uiso 1 1 calc GR . . . .
H9C H 1.0189 0.4868 0.6854 0.071 Uiso 1 1 calc GR . . . .
C33 C 0.8340(6) 0.1265(6) 0.4839(7) 0.050(2) Uani 1 1 d D U . . .
C24 C 0.7096(8) 0.3021(6) 0.3410(7) 0.052(2) Uani 1 1 d . U . . .
H24A H 0.6764 0.3341 0.2813 0.078 Uiso 1 1 calc GR . . . .
H24B H 0.7700 0.2845 0.3452 0.078 Uiso 1 1 calc GR . . . .
H24C H 0.7170 0.3410 0.3945 0.078 Uiso 1 1 calc GR . . . .
N2 N 0.7066(5) 0.0118(4) 0.5190(5) 0.0316(15) Uani 1 1 d . U . . .
N1 N 0.7396(5) 0.5182(4) 0.5489(5) 0.0318(15) Uani 1 1 d . U . . .
O1 O 0.7243(5) 0.4382(3) 0.5466(4) 0.0452(16) Uani 1 1 d . U . . .
O2 O 0.7050(5) -0.0673(4) 0.5381(5) 0.0518(18) Uani 1 1 d . U . . .
O3 O 0.7630(4) 0.7100(4) 0.3769(4) 0.0432(15) Uani 1 1 d . U . . .
O4 O 0.8685(6) 0.1948(6) 0.4686(7) 0.093(3) Uani 1 1 d D U . . .
W1 W 0.77641(2) 0.63065(2) 0.56282(2) 0.02137(11) Uani 0.9600(10) 1 d . U P A 1
W2 W 0.6954(2) 0.12306(17) 0.47759(7) 0.0226(3) Uani 0.897(19) 1 d D U P B 1
W1B W 0.7822(5) 0.6741(7) 0.5395(6) 0.02137(11) Uani 0.0400(10) 1 d . U P A 2
W2B W 0.7101(10) 0.1114(9) 0.4774(8) 0.0226(3) Uani 0.103(19) 1 d D U P B 2
H11A H 0.650(5) 0.610(5) 0.640(5) 0.020(19) Uiso 1 1 d . . . . .
H28A H 0.636(5) 0.106(5) 0.619(5) 0.03(2) Uiso 1 1 d . . . . .
H28B H 0.579(6) 0.188(6) 0.560(6) 0.04(2) Uiso 1 1 d . . . . .
H11B H 0.706(6) 0.704(6) 0.691(7) 0.05(3) Uiso 1 1 d . . . . .
H12 H 0.673(6) 0.770(6) 0.560(6) 0.04(2) Uiso 1 1 d . . . . .
H29 H 0.700(6) 0.279(6) 0.570(6) 0.04(2) Uiso 1 1 d . . . . .

loop_
_atom_site_aniso_label
_atom_site_aniso_U_11
_atom_site_aniso_U_22
_atom_site_aniso_U_33
_atom_site_aniso_U_23
_atom_site_aniso_U_13
_atom_site_aniso_U_12
C3 0.027(3) 0.022(3) 0.024(3) 0.000(2) 0.006(2) -0.001(3)
C5 0.032(3) 0.034(3) 0.028(3) -0.008(3) 0.014(3) -0.005(3)
C11 0.025(4) 0.040(4) 0.036(4) -0.002(3) 0.014(3) -0.003(3)
C20 0.059(4) 0.033(3) 0.023(3) 0.000(3) 0.012(3) 0.009(3)
C28 0.041(4) 0.038(4) 0.031(4) -0.003(3) 0.014(3) 0.004(3)
C14 0.051(5) 0.056(5) 0.043(5) 0.011(4) 0.014(4) 0.025(4)
C23 0.042(5) 0.026(4) 0.042(5) -0.001(3) 0.011(4) 0.007(3)
C29 0.043(4) 0.029(4) 0.028(4) -0.006(3) 0.010(3) 0.001(3)
C30 0.040(4) 0.031(4) 0.033(4) -0.006(3) 0.005(3) -0.001(3)
C18 0.039(4) 0.023(3) 0.026(4) 0.001(2) 0.006(3) 0.002(3)
C10 0.045(5) 0.063(6) 0.046(5) -0.012(4) 0.027(4) 0.002(5)
C4 0.028(3) 0.022(3) 0.029(3) -0.007(2) 0.006(3) -0.003(2)
C22 0.038(3) 0.030(3) 0.028(4) -0.007(3) -0.002(3) -0.003(3)
C27 0.042(4) 0.047(5) 0.058(6) -0.005(5) 0.007(4) -0.009(4)
C7 0.042(5) 0.030(4) 0.032(4) -0.012(3) 0.015(4) -0.002(3)
C2 0.026(3) 0.021(3) 0.023(3) -0.004(2) 0.011(3) -0.003(2)
C6 0.060(6) 0.038(4) 0.041(5) 0.006(3) 0.026(5) -0.008(4)
C8 0.035(5) 0.050(5) 0.027(4) 0.006(3) 0.008(3) -0.012(4)
C16 0.033(4) 0.033(3) 0.029(3) 0.000(3) 0.012(3) 0.002(3)
C19 0.047(4) 0.027(3) 0.024(4) 0.002(3) 0.012(3) 0.009(3)
C21 0.053(4) 0.029(3) 0.019(3) 0.002(3) 0.001(3) 0.007(3)
C32 0.064(6) 0.039(4) 0.028(4) 0.000(3) 0.003(4) 0.016(4)
C1 0.031(3) 0.029(3) 0.024(3) -0.003(2) 0.014(3) -0.004(3)
C13 0.038(4) 0.037(4) 0.032(3) -0.002(3) 0.011(3) 0.005(3)
C34 0.057(6) 0.066(6) 0.094(9) -0.012(5) 0.030(6) -0.002(5)
C25 0.087(7) 0.056(6) 0.035(5) 0.003(4) 0.033(5) 0.018(5)
C31 0.048(5) 0.038(5) 0.070(7) -0.013(4) 0.015(5) -0.004(4)
C17 0.059(6) 0.040(4) 0.036(5) -0.004(3) 0.019(4) 0.001(4)
C26 0.083(7) 0.030(4) 0.043(5) -0.005(3) 0.001(5) 0.011(4)
C12 0.030(3) 0.027(4) 0.040(4) -0.001(3) 0.016(3) 0.001(3)
C15 0.040(5) 0.045(5) 0.051(6) -0.010(4) 0.005(4) -0.004(4)
C9 0.040(5) 0.029(4) 0.052(6) -0.009(3) -0.002(4) 0.005(3)
C33 0.045(4) 0.064(5) 0.045(5) -0.007(4) 0.023(3) -0.006(3)
C24 0.077(7) 0.041(4) 0.049(6) 0.006(4) 0.037(5) -0.001(4)
N2 0.036(4) 0.024(3) 0.030(3) 0.003(2) 0.009(3) 0.003(2)
N1 0.041(4) 0.022(3) 0.027(3) -0.001(2) 0.009(3) -0.001(2)
O1 0.065(4) 0.018(2) 0.043(4) -0.002(2) 0.013(3) -0.011(3)
O2 0.066(5) 0.027(3) 0.054(4) 0.003(3) 0.016(4) 0.000(3)
O3 0.054(4) 0.043(3) 0.036(3) 0.004(2) 0.021(3) -0.002(3)
O4 0.091(6) 0.077(5) 0.127(8) 0.003(5) 0.062(6) -0.013(4)
W1 0.02589(17) 0.0183(2) 0.01967(17) -0.00097(14) 0.00920(13) -0.00115(14)
W2 0.0255(5) 0.0216(4) 0.02047(16) -0.0006(2) 0.0092(2) 0.0029(4)
W1B 0.02589(17) 0.0183(2) 0.01967(17) -0.00097(14) 0.00920(13) -0.00115(14)
W2B 0.0255(5) 0.0216(4) 0.02047(16) -0.0006(2) 0.0092(2) 0.0029(4)

loop_
_atom_type_symbol
_atom_type_description
_atom_type_scat_dispersion_real
_atom_type_scat_dispersion_imag
_atom_type_scat_source
C C 0.0033 0.0016 'International Tables Vol C Tables 4.2.6.8 and 6.1.1.4'
H H 0.0000 0.0000 'International Tables Vol C Tables 4.2.6.8 and 6.1.1.4'
N N 0.0061 0.0033 'International Tables Vol C Tables 4.2.6.8 and 6.1.1.4'
O O 0.0106 0.0060 'International Tables Vol C Tables 4.2.6.8 and 6.1.1.4'
W W -0.8490 6.8722 'International Tables Vol C Tables 4.2.6.8 and 6.1.1.4'

loop_
_geom_angle_atom_site_label_1
_geom_angle_atom_site_label_2
_geom_angle_atom_site_label_3
_geom_angle
C4 C3 C2 107.5(6)
C4 C3 C8 126.8(7)
C4 C3 W1 72.0(4)
C4 C3 W1B 73.8(5)
C2 C3 C8 125.0(7)
C2 C3 W1 76.4(4)
C2 C3 W1B 60.7(4)
C8 C3 W1 124.9(5)
C10 C5 W1 128.4(6)
C10 C5 W1B 123.3(6)
C4 C5 C10 125.9(8)
C4 C5 C1 107.7(7)
C4 C5 W1 70.4(5)
C4 C5 W1B 88.1(6)
C1 C5 C10 125.3(8)
C1 C5 W1 75.9(5)
C1 C5 W1B 62.5(5)
C12 C11 W1 74.4(5)
C12 C11 W1B 60.9(5)
C12 C11 H11A 123(4)
C12 C11 H11B 109(5)
W1 C11 H11A 112(4)
W1 C11 H11B 120(5)
W1B C11 H11A 127(4)
W1B C11 H11B 113(5)
H11A C11 H11B 113(7)
C19 C20 C25 125.7(9)
C19 C20 W2 73.8(5)
C19 C20 W2B 79.2(6)
C21 C20 C19 107.8(8)
C21 C20 C25 125.8(8)
C21 C20 W2 70.0(5)
C21 C20 W2B 72.1(5)
C25 C20 W2 128.8(6)
C25 C20 W2B 121.9(8)
C29 C28 W2 73.0(5)
C29 C28 W2B 72.6(6)
C29 C28 H28A 125(5)
C29 C28 H28B 115(5)
W2 C28 H28A 109(5)
W2 C28 H28B 118(5)
W2B C28 H28A 106(5)
W2B C28 H28B 123(5)
H28A C28 H28B 111(7)
H14A C14 H14B 109.5
H14A C14 H14C 109.5
H14B C14 H14C 109.5
C13 C14 H14A 109.5
C13 C14 H14B 109.5
C13 C14 H14C 109.5
H23A C23 H23B 109.5
H23A C23 H23C 109.5
H23B C23 H23C 109.5
C18 C23 H23A 109.5
C18 C23 H23B 109.5
C18 C23 H23C 109.5
C28 C29 W2 71.0(5)
C28 C29 W2B 74.3(6)
C28 C29 H29 118(5)
C30 C29 C28 124.4(8)
C30 C29 W2 84.3(5)
C30 C29 W2B 78.6(6)
C30 C29 H29 115(5)
W2 C29 H29 103(5)
W2B C29 H29 106(5)
C29 C30 C32 122.6(9)
C29 C30 C31 118.7(8)
C29 C30 W2 63.2(5)
C29 C30 W2B 69.8(6)
C32 C30 W2 106.1(5)
C32 C30 W2B 102.4(6)
C31 C30 C32 113.4(8)
C31 C30 W2 123.0(7)
C31 C30 W2B 121.2(7)
C23 C18 W2 125.9(6)
C23 C18 W2B 129.8(6)
C22 C18 C23 124.3(8)
C22 C18 W2 70.9(4)
C22 C18 W2B 70.8(5)
C19 C18 C23 125.3(7)
C19 C18 C22 110.1(7)
C19 C18 W2 75.0(5)
C19 C18 W2B 71.1(5)
C5 C10 H10A 109.5
C5 C10 H10B 109.5
C5 C10 H10C 109.5
H10A C10 H10B 109.5
H10A C10 H10C 109.5
H10B C10 H10C 109.5
C3 C4 C9 125.8(8)
C3 C4 W1 72.1(4)
C3 C4 W1B 74.2(5)
C5 C4 C3 108.3(6)
C5 C4 C9 125.8(8)
C5 C4 W1 74.6(5)
C5 C4 W1B 58.9(5)
C9 C4 W1 120.5(5)
C9 C4 W1B 133.5(6)
C18 C22 C27 127.2(8)
C18 C22 W2 73.5(5)
C18 C22 W2B 76.5(5)
C27 C22 W2 123.9(6)
C27 C22 W2B 125.8(7)
C21 C22 C18 105.8(8)
C21 C22 C27 126.8(8)
C21 C22 W2 71.5(5)
C21 C22 W2B 66.1(6)
C22 C27 H27A 109.5
C22 C27 H27B 109.5
C22 C27 H27C 109.5
H27A C27 H27B 109.5
H27A C27 H27C 109.5
H27B C27 H27C 109.5
H7A C7 H7B 109.5
H7A C7 H7C 109.5
H7B C7 H7C 109.5
C2 C7 H7A 109.5
C2 C7 H7B 109.5
C2 C7 H7C 109.5
C3 C2 C7 125.9(7)
C3 C2 W1 68.1(4)
C3 C2 W1B 85.5(5)
C7 C2 W1 127.5(5)
C7 C2 W1B 122.8(6)
C1 C2 C3 107.0(6)
C1 C2 C7 126.8(7)
C1 C2 W1 74.1(4)
C1 C2 W1B 61.0(5)
H6A C6 H6B 109.5
H6A C6 H6C 109.5
H6B C6 H6C 109.5
C1 C6 H6A 109.5
C1 C6 H6B 109.5
C1 C6 H6C 109.5
C3 C8 H8A 109.5
C3 C8 H8B 109.5
C3 C8 H8C 109.5
H8A C8 H8B 109.5
H8A C8 H8C 109.5
H8B C8 H8C 109.5
C17 C16 W1 117.3(6)
C17 C16 W1B 136.8(7)
O3 C16 C17 118.9(7)
O3 C16 W1 123.6(6)
O3 C16 W1B 103.9(6)
C20 C19 C24 127.6(8)
C20 C19 W2 71.2(4)
C20 C19 W2B 66.5(5)
C18 C19 C20 107.0(8)
C18 C19 C24 125.4(7)
C18 C19 W2 71.2(5)
C18 C19 W2B 77.3(6)
C24 C19 W2 125.3(6)
C24 C19 W2B 123.9(7)
C20 C21 C22 109.3(7)
C20 C21 C26 125.8(9)
C20 C21 W2 75.1(5)
C20 C21 W2B 72.9(6)
C22 C21 C26 124.7(9)
C22 C21 W2 72.9(5)
C22 C21 W2B 80.1(6)
C26 C21 W2 121.8(6)
C26 C21 W2B 117.1(7)
C30 C32 H32A 109.5
C30 C32 H32B 109.5
C30 C32 H32C 109.5
H32A C32 H32B 109.5
H32A C32 H32C 109.5
H32B C32 H32C 109.5
C5 C1 C6 126.2(7)
C5 C1 W1 69.8(4)
C5 C1 W1B 78.5(5)
C2 C1 C5 109.5(7)
C2 C1 C6 124.3(7)
C2 C1 W1 72.4(4)
C2 C1 W1B 81.3(5)
C6 C1 W1 126.8(6)
C6 C1 W1B 110.3(7)
C14 C13 C15 112.8(8)
C14 C13 W1 124.8(6)
C14 C13 W1B 108.5(7)
C12 C13 C14 120.2(8)
C12 C13 C15 121.5(8)
C12 C13 W1 62.7(5)
C12 C13 W1B 63.2(5)
C15 C13 W1 105.3(5)
C15 C13 W1B 120.8(6)
H34A C34 H34B 109.5
H34A C34 H34C 109.5
H34B C34 H34C 109.5
C33 C34 H34A 109.5
C33 C34 H34B 109.5
C33 C34 H34C 109.5
C20 C25 H25A 109.5
C20 C25 H25B 109.5
C20 C25 H25C 109.5
H25A C25 H25B 109.5
H25A C25 H25C 109.5
H25B C25 H25C 109.5
C30 C31 H31A 109.5
C30 C31 H31B 109.5
C30 C31 H31C 109.5
H31A C31 H31B 109.5
H31A C31 H31C 109.5
H31B C31 H31C 109.5
C16 C17 H17A 109.5
C16 C17 H17B 109.5
C16 C17 H17C 109.5
H17A C17 H17B 109.5
H17A C17 H17C 109.5
H17B C17 H17C 109.5
C21 C26 H26A 109.5
C21 C26 H26B 109.5
C21 C26 H26C 109.5
H26A C26 H26B 109.5
H26A C26 H26C 109.5
H26B C26 H26C 109.5
C11 C12 W1 69.5(5)
C11 C12 W1B 85.8(6)
C11 C12 H12 115(6)
C13 C12 C11 124.7(8)
C13 C12 W1 85.3(5)
C13 C12 W1B 83.8(6)
C13 C12 H12 119(6)
W1 C12 H12 105(6)
W1B C12 H12 89(6)
C13 C15 H15A 109.5
C13 C15 H15B 109.5
C13 C15 H15C 109.5
H15A C15 H15B 109.5
H15A C15 H15C 109.5
H15B C15 H15C 109.5
C4 C9 H9A 109.5
C4 C9 H9B 109.5
C4 C9 H9C 109.5
H9A C9 H9B 109.5
H9A C9 H9C 109.5
H9B C9 H9C 109.5
C34 C33 W2 118.2(7)
C34 C33 W2B 113.1(8)
O4 C33 C34 118.7(9)
O4 C33 W2 122.7(8)
O4 C33 W2B 127.8(9)
C19 C24 H24A 109.5
C19 C24 H24B 109.5
C19 C24 H24C 109.5
H24A C24 H24B 109.5
H24A C24 H24C 109.5
H24B C24 H24C 109.5
O2 N2 W2 172.3(6)
O2 N2 W2B 170.4(8)
O1 N1 W1 172.5(6)
O1 N1 W1B 171.8(6)
C16 O3 W1B 47.8(5)
C3 W1 C5 58.8(3)
C3 W1 C2 35.5(2)
C3 W1 C1 57.5(3)
C3 W1 C13 144.9(3)
C5 W1 C2 57.5(2)
C5 W1 C1 34.3(3)
C5 W1 C13 142.1(3)
C11 W1 C3 87.3(3)
C11 W1 C5 142.1(3)
C11 W1 C4 121.0(3)
C11 W1 C2 85.3(3)
C11 W1 C1 114.5(3)
C11 W1 C13 60.9(3)
C11 W1 C12 36.1(3)
C4 W1 C3 35.9(3)
C4 W1 C5 35.0(3)
C4 W1 C2 58.5(2)
C4 W1 C1 57.3(3)
C4 W1 C13 177.1(3)
C2 W1 C1 33.5(2)
C2 W1 C13 120.4(3)
C16 W1 C3 136.8(3)
C16 W1 C5 78.0(3)
C16 W1 C11 132.1(3)
C16 W1 C4 106.6(3)
C16 W1 C2 118.5(3)
C16 W1 C1 86.0(3)
C16 W1 C13 71.3(3)
C16 W1 C12 98.1(3)
C1 W1 C13 120.1(3)
C12 W1 C3 113.0(3)
C12 W1 C5 140.3(3)
C12 W1 C4 148.5(3)
C12 W1 C2 92.7(3)
C12 W1 C1 106.5(3)
C12 W1 C13 31.9(3)
N1 W1 C3 105.4(3)
N1 W1 C5 112.8(3)
N1 W1 C11 91.0(3)
N1 W1 C4 91.4(3)
N1 W1 C2 140.7(3)
N1 W1 C16 92.6(3)
N1 W1 C1 146.5(3)
N1 W1 C13 90.7(3)
N1 W1 C12 106.9(3)
C20 W2 C30 140.5(3)
C20 W2 C19 35.0(3)
C28 W2 C20 143.2(4)
C28 W2 C29 36.1(3)
C28 W2 C30 61.3(3)
C28 W2 C18 86.9(4)
C28 W2 C22 87.6(4)
C28 W2 C19 116.4(4)
C28 W2 C21 120.5(4)
C29 W2 C20 139.7(3)
C29 W2 C30 32.5(3)
C29 W2 C18 90.9(3)
C29 W2 C22 110.9(4)
C29 W2 C19 104.9(3)
C29 W2 C21 146.1(4)
C18 W2 C20 57.4(3)
C18 W2 C30 117.7(3)
C18 W2 C19 33.9(3)
C22 W2 C20 58.6(3)
C22 W2 C30 143.4(3)
C22 W2 C18 35.6(3)
C22 W2 C19 58.5(3)
C19 W2 C30 116.3(3)
C21 W2 C20 34.9(3)
C21 W2 C30 174.5(3)
C21 W2 C18 58.3(3)
C21 W2 C22 35.6(3)
C21 W2 C19 58.2(3)
C33 W2 C20 77.8(3)
C33 W2 C28 133.1(3)
C33 W2 C29 100.6(3)
C33 W2 C30 71.9(3)
C33 W2 C18 118.4(3)
C33 W2 C22 136.4(3)
C33 W2 C19 85.3(3)
C33 W2 C21 106.3(4)
N2 W2 C20 112.6(3)
N2 W2 C28 88.2(3)
N2 W2 C29 107.7(3)
N2 W2 C30 94.1(3)
N2 W2 C18 139.9(3)
N2 W2 C22 104.5(3)
N2 W2 C19 147.1(3)
N2 W2 C21 91.1(3)
N2 W2 C33 93.3(4)
C5 W1B C3 56.5(3)
C5 W1B C11 131.5(5)
C5 W1B C4 33.0(3)
C5 W1B C2 61.9(3)
C5 W1B C13 166.5(5)
C5 W1B C12 160.2(5)
C5 W1B N1 95.4(4)
C5 W1B O3 90.0(4)
C11 W1B C3 75.2(4)
C11 W1B C4 100.7(4)
C4 W1B C3 32.0(3)
C2 W1B C3 33.8(3)
C2 W1B C11 81.6(4)
C2 W1B C4 56.6(3)
C2 W1B C13 131.6(4)
C2 W1B N1 113.7(5)
C2 W1B O3 129.0(5)
C16 W1B C3 139.2(5)
C16 W1B C5 88.9(4)
C16 W1B C11 131.4(5)
C16 W1B C4 107.2(4)
C16 W1B C2 146.9(6)
C16 W1B C1 109.6(5)
C16 W1B C13 78.3(4)
C16 W1B C12 110.9(5)
C16 W1B N1 82.2(4)
C16 W1B O3 28.4(3)
C1 W1B C3 58.1(3)
C1 W1B C5 39.0(3)
C1 W1B C11 118.9(4)
C1 W1B C4 58.1(3)
C1 W1B C2 37.7(3)
C1 W1B C13 150.6(6)
C1 W1B C12 127.1(5)
C1 W1B N1 129.5(5)
C1 W1B O3 93.4(5)
C13 W1B C3 133.1(5)
C13 W1B C11 58.2(3)
C13 W1B C4 148.5(5)
C12 W1B C3 105.4(4)
C12 W1B C11 33.3(3)
C12 W1B C4 133.7(5)
C12 W1B C2 98.7(4)
C12 W1B C13 33.0(3)
C12 W1B N1 88.6(4)
C12 W1B O3 106.8(4)
N1 W1B C3 80.6(4)
N1 W1B C11 69.9(4)
N1 W1B C4 71.4(3)
N1 W1B C13 78.9(4)
N1 W1B O3 110.4(4)
O3 W1B C3 146.1(4)
O3 W1B C11 138.5(4)
O3 W1B C4 119.1(4)
O3 W1B C13 80.7(4)
C20 W2B C28 131.5(8)
C20 W2B C29 131.4(7)
C20 W2B C30 141.2(6)
C20 W2B C18 54.7(4)
C20 W2B C22 56.5(4)
C20 W2B C19 34.3(3)
C28 W2B C30 58.4(4)
C28 W2B C18 77.7(6)
C28 W2B C22 79.0(6)
C28 W2B C19 105.5(7)
C29 W2B C28 33.1(4)
C29 W2B C30 31.7(3)
C29 W2B C18 82.1(6)
C29 W2B C22 99.7(7)
C29 W2B C19 97.1(6)
C30 W2B C18 109.3(6)
C22 W2B C30 131.3(8)
C22 W2B C18 32.6(3)
C19 W2B C30 112.1(5)
C19 W2B C18 31.6(3)
C19 W2B C22 54.9(4)
C21 W2B C20 35.0(3)
C21 W2B C28 111.1(7)
C21 W2B C29 133.2(8)
C21 W2B C30 163.9(9)
C21 W2B C18 54.8(4)
C21 W2B C22 33.8(3)
C21 W2B C19 56.6(4)
C33 W2B C20 83.1(6)
C33 W2B C28 133.0(6)
C33 W2B C29 101.6(6)
C33 W2B C30 74.8(5)
C33 W2B C18 117.8(6)
C33 W2B C22 138.8(6)
C33 W2B C19 87.6(5)
C33 W2B C21 113.6(7)
N2 W2B C20 120.1(7)
N2 W2B C28 84.1(6)
N2 W2B C29 105.0(6)
N2 W2B C30 96.8(6)
N2 W2B C18 132.8(8)
N2 W2B C22 101.4(6)
N2 W2B C19 150.5(7)
N2 W2B C21 93.9(6)
N2 W2B C33 106.5(10)

loop_
_geom_bond_atom_site_label_1
_geom_bond_atom_site_label_2
_geom_bond_distance
C3 C4 1.424(10)
C3 C2 1.443(10)
C3 C8 1.503(10)
C3 W1 2.308(7)
C3 W1B 2.584(11)
C5 C10 1.487(11)
C5 C4 1.405(11)
C5 C1 1.417(11)
C5 W1 2.360(8)
C5 W1B 2.209(11)
C11 C12 1.409(12)
C11 W1 2.237(8)
C11 W1B 2.559(12)
C11 H11A 1.00(7)
C11 H11B 1.00(9)
C20 C19 1.434(11)
C20 C21 1.398(13)
C20 C25 1.480(13)
C20 W2 2.365(8)
C20 W2B 2.332(13)
C28 C29 1.406(12)
C28 W2 2.257(9)
C28 W2B 2.477(18)
C28 H28A 0.96(8)
C28 H28B 0.95(8)
C14 H14A 0.9800
C14 H14B 0.9800
C14 H14C 0.9800
C14 C13 1.495(12)
C23 H23A 0.9800
C23 H23B 0.9800
C23 H23C 0.9800
C23 C18 1.509(11)
C29 C30 1.375(12)
C29 W2 2.283(8)
C29 W2B 2.456(16)
C29 H29 1.07(9)
C30 C32 1.531(12)
C30 C31 1.498(12)
C30 W2 2.544(8)
C30 W2B 2.566(14)
C18 C22 1.429(11)
C18 C19 1.385(12)
C18 W2 2.353(8)
C18 W2B 2.575(17)
C10 H10A 0.9800
C10 H10B 0.9800
C10 H10C 0.9800
C4 C9 1.495(11)
C4 W1 2.306(8)
C4 W1B 2.579(12)
C22 C27 1.492(13)
C22 C21 1.413(12)
C22 W2 2.319(8)
C22 W2B 2.501(17)
C27 H27A 0.9800
C27 H27B 0.9800
C27 H27C 0.9800
C7 H7A 0.9800
C7 H7B 0.9800
C7 H7C 0.9800
C7 C2 1.493(10)
C2 C1 1.399(10)
C2 W1 2.418(7)
C2 W1B 2.260(10)
C6 H6A 0.9800
C6 H6B 0.9800
C6 H6C 0.9800
C6 C1 1.499(11)
C8 H8A 0.9800
C8 H8B 0.9800
C8 H8C 0.9800
C16 C17 1.498(10)
C16 O3 1.207(9)
C16 W1 2.200(8)
C16 W1B 1.880(11)
C19 C24 1.494(12)
C19 W2 2.400(8)
C19 W2B 2.497(14)
C21 C26 1.505(12)
C21 W2 2.300(8)
C21 W2B 2.321(14)
C32 H32A 0.9800
C32 H32B 0.9800
C32 H32C 0.9800
C1 W1 2.439(8)
C1 W1B 1.999(12)
C13 C12 1.369(12)
C13 C15 1.534(12)
C13 W1 2.581(9)
C13 W1B 2.497(12)
C34 H34A 0.9800
C34 H34B 0.9800
C34 H34C 0.9800
C34 C33 1.473(11)
C25 H25A 0.9800
C25 H25B 0.9800
C25 H25C 0.9800
C31 H31A 0.9800
C31 H31B 0.9800
C31 H31C 0.9800
C17 H17A 0.9800
C17 H17B 0.9800
C17 H17C 0.9800
C26 H26A 0.9800
C26 H26B 0.9800
C26 H26C 0.9800
C12 W1 2.302(8)
C12 W1B 2.242(11)
C12 H12 0.86(8)
C15 H15A 0.9800
C15 H15B 0.9800
C15 H15C 0.9800
C9 H9A 0.9800
C9 H9B 0.9800
C9 H9C 0.9800
C33 O4 1.233(8)
C33 W2 2.187(10)
C33 W2B 1.964(18)
C24 H24A 0.9800
C24 H24B 0.9800
C24 H24C 0.9800
N2 O2 1.226(8)
N2 W2 1.769(7)
N2 W2B 1.636(14)
N1 O1 1.223(8)
N1 W1 1.771(6)
N1 W1B 2.457(12)
O3 W1B 2.466(11)

loop_
_geom_torsion_atom_site_label_1
_geom_torsion_atom_site_label_2
_geom_torsion_atom_site_label_3
_geom_torsion_atom_site_label_4
_geom_torsion
C3 C2 C1 C5 0.3(9)
C3 C2 C1 C6 -176.5(8)
C3 C2 C1 W1 60.5(5)
C3 C2 C1 W1B 74.7(6)
C28 C29 C30 C32 -30.5(13)
C28 C29 C30 C31 177.0(9)
C28 C29 C30 W2 62.2(8)
C28 C29 C30 W2B 61.7(8)
C14 C13 C12 C11 -177.3(8)
C14 C13 C12 W1 -116.2(8)
C14 C13 C12 W1B -96.8(9)
C23 C18 C22 C27 -0.6(14)
C23 C18 C22 C21 174.4(7)
C23 C18 C22 W2 -120.9(8)
C23 C18 C22 W2B -125.7(8)
C23 C18 C19 C20 -173.9(8)
C23 C18 C19 C24 3.1(14)
C23 C18 C19 W2 123.6(8)
C23 C18 C19 W2B 125.9(8)
C18 C22 C21 C20 -0.9(9)
C18 C22 C21 C26 -176.8(8)
C18 C22 C21 W2 66.0(5)
C18 C22 C21 W2B 67.0(6)
C10 C5 C4 C3 171.5(8)
C10 C5 C4 C9 -7.1(13)
C10 C5 C4 W1 -123.8(8)
C10 C5 C4 W1B -130.8(9)
C10 C5 C1 C2 -170.8(8)
C10 C5 C1 C6 6.0(14)
C10 C5 C1 W1 127.4(8)
C10 C5 C1 W1B 112.9(9)
C4 C3 C2 C7 -173.0(7)
C4 C3 C2 C1 1.4(9)
C4 C3 C2 W1 65.8(5)
C4 C3 C2 W1B 59.2(6)
C4 C5 C1 C2 -1.8(9)
C4 C5 C1 C6 174.9(8)
C4 C5 C1 W1 -63.7(5)
C4 C5 C1 W1B -78.2(7)
C22 C18 C19 C20 -0.1(9)
C22 C18 C19 C24 176.9(8)
C22 C18 C19 W2 -62.7(6)
C22 C18 C19 W2B -60.4(6)
C27 C22 C21 C20 174.2(8)
C27 C22 C21 C26 -1.7(14)
C27 C22 C21 W2 -118.9(9)
C27 C22 C21 W2B -117.9(9)
C7 C2 C1 C5 174.5(7)
C7 C2 C1 C6 -2.3(13)
C7 C2 C1 W1 -125.2(8)
C7 C2 C1 W1B -111.0(8)
C2 C3 C4 C5 -2.5(9)
C2 C3 C4 C9 176.1(7)
C2 C3 C4 W1 -68.8(5)
C2 C3 C4 W1B -51.2(6)
C8 C3 C4 C5 -173.1(7)
C8 C3 C4 C9 5.5(13)
C8 C3 C4 W1 120.5(8)
C8 C3 C2 C7 -2.1(12)
C8 C3 C2 C1 172.2(7)
C8 C3 C2 W1 -123.4(8)
C19 C20 C21 C22 0.8(9)
C19 C20 C21 C26 176.7(8)
C19 C20 C21 W2 -64.6(6)
C19 C20 C21 W2B -71.8(7)
C19 C18 C22 C27 -174.5(8)
C19 C18 C22 C21 0.6(9)
C19 C18 C22 W2 65.2(6)
C19 C18 C22 W2B 60.5(7)
C21 C20 C19 C18 -0.4(9)
C21 C20 C19 C24 -177.3(8)
C21 C20 C19 W2 62.2(6)
C21 C20 C19 W2B 67.0(7)
C1 C5 C4 C3 2.6(9)
C1 C5 C4 C9 -175.9(8)
C1 C5 C4 W1 67.4(6)
C1 C5 C4 W1B 60.3(6)
C25 C20 C19 C18 170.9(8)
C25 C20 C19 C24 -6.0(15)
C25 C20 C19 W2 -126.5(9)
C25 C20 C19 W2B -121.7(10)
C25 C20 C21 C22 -170.5(8)
C25 C20 C21 C26 5.4(14)
C25 C20 C21 W2 124.1(9)
C25 C20 C21 W2B 116.9(10)
C17 C16 O3 W1B -174.1(11)
C17 C16 W1B C3 50.5(14)
C17 C16 W1B C5 80.4(10)
C17 C16 W1B C11 -69.6(12)
C17 C16 W1B C4 52.5(11)
C17 C16 W1B C2 107.1(13)
C17 C16 W1B C1 114.0(10)
C17 C16 W1B C13 -95.4(10)
C17 C16 W1B C12 -100.7(10)
C17 C16 W1B N1 -15.2(10)
C17 C16 W1B O3 172.4(14)
C15 C13 C12 C11 30.8(13)
C15 C13 C12 W1 91.8(8)
C15 C13 C12 W1B 111.3(8)
O3 C16 W1B C3 -121.9(9)
O3 C16 W1B C5 -92.1(7)
O3 C16 W1B C11 117.9(8)
O3 C16 W1B C4 -119.9(7)
O3 C16 W1B C2 -65.4(13)
O3 C16 W1B C1 -58.4(8)
O3 C16 W1B C13 92.2(6)
O3 C16 W1B C12 86.8(8)
O3 C16 W1B N1 172.3(6)
W1 C3 C4 C5 66.3(6)
W1 C3 C4 C9 -115.1(8)
W1 C3 C2 C7 121.2(8)
W1 C3 C2 C1 -64.4(6)
W1 C5 C4 C3 -64.7(5)
W1 C5 C4 C9 116.7(8)
W1 C5 C1 C2 61.9(6)
W1 C5 C1 C6 -121.4(8)
W1 C11 C12 C13 68.6(8)
W1 C2 C1 C5 -60.2(6)
W1 C2 C1 C6 123.0(8)
W1 C13 C12 C11 -61.0(8)
W2 C20 C19 C18 -62.6(6)
W2 C20 C19 C24 120.5(9)
W2 C20 C21 C22 65.5(6)
W2 C20 C21 C26 -118.7(9)
W2 C28 C29 C30 -68.6(8)
W2 C29 C30 C32 -92.6(8)
W2 C29 C30 C31 114.8(8)
W2 C18 C22 C27 120.3(9)
W2 C18 C22 C21 -64.6(5)
W2 C18 C19 C20 62.6(6)
W2 C18 C19 C24 -120.4(9)
W2 C22 C21 C20 -66.9(6)
W2 C22 C21 C26 117.2(8)
W1B C3 C4 C5 48.7(6)
W1B C3 C4 C9 -132.7(8)
W1B C3 C2 C7 127.9(8)
W1B C3 C2 C1 -57.8(5)
W1B C5 C4 C3 -57.7(6)
W1B C5 C4 C9 123.8(8)
W1B C5 C1 C2 76.4(6)
W1B C5 C1 C6 -106.9(9)
W1B C11 C12 C13 79.5(9)
W1B C2 C1 C5 -74.5(6)
W1B C2 C1 C6 108.7(9)
W1B C13 C12 C11 -80.5(9)
W2B C20 C19 C18 -67.4(7)
W2B C20 C19 C24 115.7(9)
W2B C20 C21 C22 72.7(7)
W2B C20 C21 C26 -111.5(10)
W2B C28 C29 C30 -63.7(9)
W2B C29 C30 C32 -92.1(8)
W2B C29 C30 C31 115.3(9)
W2B C18 C22 C27 125.0(10)
W2B C18 C22 C21 -59.9(6)
W2B C18 C19 C20 60.3(6)
W2B C18 C19 C24 -122.7(9)
W2B C22 C21 C20 -67.9(6)
W2B C22 C21 C26 116.2(9)
